data_7221733
loop_
_publ_author_name
'Park, Jung Su'
'Kim, Jihae'
'Kim, Yong-Hoon'
'Sessler, Jonathan L.'

_publ_section_title
;
 Effective Tuning of the Electronic and Photophysical Properties of
 Tetrathiafulvalene Pyrroles via Aromatic Heterocycle Annulation
;
_journal_name_full 'RSC Adv.'
_journal_paper_doi 10.1039/C5RA14811A
_journal_year 2015
_chemical_formula_moiety 'C10 H5 N3 S4'
_chemical_formula_sum 'C10 H5 N3 S4'
_chemical_formula_weight 295.41
_chemical_name_common Pyrazino-tetrathiafulvalene-pyrrole
_chemical_name_systematic
; 
2-(5H-[1,3]dithiolo[4,5-c]pyrrol-2-ylidene)-[1,3]dithiolo[4,5-b]pyrazine 
;
_space_group_IT_number 14
_symmetry_cell_setting monoclinic
_symmetry_space_group_name_Hall '-P 2yn'
_symmetry_space_group_name_H-M 'P 1 21/n 1'
_atom_sites_solution_hydrogens geom
_atom_sites_solution_primary direct
_atom_sites_solution_secondary difmap
_audit_creation_method SHELXL-97
_audit_update_record
;
2015-06-04 deposited with the CCDC.
2015-07-29 downloaded from the CCDC.
;
_cell_angle_alpha 90.00
_cell_angle_beta 102.045(2)
_cell_angle_gamma 90.00
_cell_formula_units_Z 4
_cell_length_a 8.1660(4)
_cell_length_b 9.3650(5)
_cell_length_c 15.1600(9)
_cell_measurement_reflns_used 2763
_cell_measurement_temperature 153(2)
_cell_measurement_theta_max 27.5
_cell_measurement_theta_min 1
_cell_volume 1133.83(11)
_computing_cell_refinement 'Collect Software, Nonius B. V. 1998'
_computing_data_collection 'Collect Software, Nonius B. V. 1998'
_computing_data_reduction
;
SIR97 - Altomare A., Burla M.C., Camalli M., Cascarano G.L., Giacovazzo C., 
Guagliardi A., Moliterni A.G.G., Polidori G.,Spagna R.
;
_computing_molecular_graphics 'XP SHELXTL/PC, Siemens Analytical'
_computing_structure_refinement 'SHELXL-97 (Sheldrick, 2008)'
_computing_structure_solution 'SHELXS-97 (Sheldrick, 2008)'
_diffrn_ambient_temperature 153(2)
_diffrn_measured_fraction_theta_full 0.993
_diffrn_measured_fraction_theta_max 0.993
_diffrn_measurement_device_type 'Nonius Kappa CCD'
_diffrn_measurement_method \w-scans
_diffrn_radiation_monochromator graphite
_diffrn_radiation_source 'fine-focus sealed tube'
_diffrn_radiation_type MoK\a
_diffrn_radiation_wavelength 0.71070
_diffrn_reflns_av_R_equivalents 0.0693
_diffrn_reflns_av_sigmaI/netI 0.0990
_diffrn_reflns_limit_h_max 10
_diffrn_reflns_limit_h_min -10
_diffrn_reflns_limit_k_max 12
_diffrn_reflns_limit_k_min -11
_diffrn_reflns_limit_l_max 19
_diffrn_reflns_limit_l_min -19
_diffrn_reflns_number 4691
_diffrn_reflns_theta_full 27.50
_diffrn_reflns_theta_max 27.50
_diffrn_reflns_theta_min 2.63
_exptl_absorpt_coefficient_mu 0.813
_exptl_absorpt_correction_T_max 0.98020
_exptl_absorpt_correction_T_min 0.87977
_exptl_absorpt_correction_type gaussian
_exptl_absorpt_process_details
;
XPrep, SHELXTL/PC, Siemens Analytical 
;
_exptl_crystal_colour Organge
_exptl_crystal_density_diffrn 1.731
_exptl_crystal_density_method 'not measured'
_exptl_crystal_description Prism
_exptl_crystal_F_000 600
_exptl_crystal_recrystallization_method 'Re-crystallisation from solvent: Dichloromethane'
_exptl_crystal_size_max 0.08
_exptl_crystal_size_mid 0.05
_exptl_crystal_size_min 0.01
_refine_diff_density_max 0.394
_refine_diff_density_min -0.354
_refine_diff_density_rms 0.083
_refine_ls_goodness_of_fit_ref 1.041
_refine_ls_hydrogen_treatment constr
_refine_ls_matrix_type full
_refine_ls_number_parameters 154
_refine_ls_number_reflns 2598
_refine_ls_number_restraints 0
_refine_ls_restrained_S_all 1.041
_refine_ls_R_factor_all 0.1265
_refine_ls_R_factor_gt 0.0638
_refine_ls_shift/su_max 0.001
_refine_ls_shift/su_mean 0.000
_refine_ls_structure_factor_coef Fsqd
_refine_ls_weighting_details 'calc w=1/[\s^2^(Fo^2^)+(0.0380P)^2^+1.2259P] where P=(Fo^2^+2Fc^2^)/3'
_refine_ls_weighting_scheme calc
_refine_ls_wR_factor_gt 0.1086
_refine_ls_wR_factor_ref 0.1257
_reflns_number_gt 1588
_reflns_number_total 2598
_reflns_threshold_expression >2sigma(I)
_cod_data_source_file c5ra14811a2.cif
_cod_data_source_block pzttf
_cod_depositor_comments
;
The following automatic conversions were performed:

'_symmetry_cell_setting' value 'Monoclinic' changed to 'monoclinic'
according to
/usr/data/users/saulius/crontab/automatic-downloads/rss-feeds/RSC/lib/dictionaries/cif_core.dic
dictionary named 'cif_core.dic' version 2.4.2 from 2011-04-26.

Automatic conversion script
Id: cif_fix_values 3271 2015-04-21 07:52:19Z andrius 
;
_cod_original_sg_symbol_H-M P21/n
_cod_database_code 7221733

loop_
_symmetry_equiv_pos_as_xyz
'x, y, z'
'-x+1/2, y+1/2, -z+1/2'
'-x, -y, -z'
'x-1/2, -y-1/2, z-1/2'

loop_
_atom_site_label
_atom_site_type_symbol
_atom_site_fract_x
_atom_site_fract_y
_atom_site_fract_z
_atom_site_U_iso_or_equiv
_atom_site_adp_type
_atom_site_occupancy
_atom_site_symmetry_multiplicity
_atom_site_calc_flag
_atom_site_refinement_flags
S1 S 0.31977(13) -0.18526(12) 0.38133(7) 0.0407(3) Uani 1 1 d .
S2 S 0.47250(13) 0.01852(12) 0.27090(7) 0.0392(3) Uani 1 1 d .
S3 S 0.37887(12) 0.28034(11) 0.38634(7) 0.0372(3) Uani 1 1 d .
S4 S 0.21505(13) 0.07424(12) 0.49404(7) 0.0390(3) Uani 1 1 d .
N1 N 0.4552(4) -0.3988(4) 0.3024(2) 0.0412(9) Uani 1 1 d .
N2 N 0.5934(4) -0.2061(4) 0.1949(2) 0.0398(9) Uani 1 1 d .
N3 N 0.1770(4) 0.4721(4) 0.5700(2) 0.0433(9) Uani 1 1 d .
H3 H 0.1490 0.5431 0.6019 0.052 Uiso 1 1 calc R
C1 C 0.3702(5) -0.0067(4) 0.3606(3) 0.0335(10) Uani 1 1 d .
C2 C 0.5082(4) -0.1633(4) 0.2563(3) 0.0343(10) Uani 1 1 d .
C3 C 0.6079(5) -0.3486(5) 0.1889(3) 0.0440(11) Uani 1 1 d .
H3A H 0.6662 -0.3862 0.1460 0.053 Uiso 1 1 calc R
C4 C 0.5421(5) -0.4425(5) 0.2422(3) 0.0479(12) Uani 1 1 d .
H4 H 0.5593 -0.5420 0.2358 0.057 Uiso 1 1 calc R
C5 C 0.4386(4) -0.2596(5) 0.3091(3) 0.0349(10) Uani 1 1 d .
C6 C 0.3292(4) 0.1022(4) 0.4080(3) 0.0317(9) Uani 1 1 d .
C7 C 0.2849(5) 0.3530(5) 0.4704(3) 0.0362(10) Uani 1 1 d .
C8 C 0.2677(5) 0.4868(5) 0.5015(3) 0.0419(11) Uani 1 1 d .
H8 H 0.3086 0.5730 0.4811 0.050 Uiso 1 1 calc R
C9 C 0.1380(5) 0.3311(5) 0.5803(3) 0.0394(10) Uani 1 1 d .
H9 H 0.0764 0.2935 0.6216 0.047 Uiso 1 1 calc R
C10 C 0.2051(4) 0.2558(4) 0.5196(3) 0.0339(9) Uani 1 1 d .

loop_
_atom_site_aniso_label
_atom_site_aniso_U_11
_atom_site_aniso_U_22
_atom_site_aniso_U_33
_atom_site_aniso_U_23
_atom_site_aniso_U_13
_atom_site_aniso_U_12
S1 0.0446(6) 0.0386(7) 0.0419(7) 0.0025(5) 0.0158(5) -0.0025(5)
S2 0.0425(6) 0.0389(6) 0.0404(6) -0.0002(5) 0.0182(5) -0.0020(5)
S3 0.0389(6) 0.0382(6) 0.0359(6) 0.0000(5) 0.0112(5) -0.0041(5)
S4 0.0426(6) 0.0419(7) 0.0353(6) 0.0019(5) 0.0149(5) -0.0017(5)
N1 0.0343(19) 0.040(2) 0.046(2) 0.0008(18) 0.0007(17) 0.0042(17)
N2 0.0303(17) 0.052(2) 0.037(2) -0.0071(18) 0.0051(16) 0.0003(17)
N3 0.047(2) 0.047(2) 0.035(2) -0.0058(18) 0.0076(17) 0.0070(18)
C1 0.030(2) 0.038(2) 0.033(2) 0.0049(19) 0.0075(18) -0.0031(18)
C2 0.029(2) 0.037(2) 0.035(2) -0.003(2) 0.0026(19) 0.0016(18)
C3 0.031(2) 0.051(3) 0.046(3) -0.009(2) 0.000(2) 0.008(2)
C4 0.039(2) 0.041(3) 0.057(3) -0.011(2) -0.006(2) 0.009(2)
C5 0.030(2) 0.041(3) 0.032(2) 0.000(2) 0.0019(19) 0.0030(19)
C6 0.028(2) 0.038(2) 0.028(2) 0.0013(19) 0.0039(17) -0.0052(18)
C7 0.031(2) 0.049(3) 0.029(2) 0.000(2) 0.0052(18) -0.001(2)
C8 0.038(2) 0.041(3) 0.042(3) 0.003(2) -0.002(2) -0.005(2)
C9 0.034(2) 0.054(3) 0.030(2) 0.006(2) 0.0064(19) 0.004(2)
C10 0.030(2) 0.041(2) 0.030(2) -0.002(2) 0.0040(18) -0.0029(19)

loop_
_atom_type_symbol
_atom_type_description
_atom_type_scat_dispersion_real
_atom_type_scat_dispersion_imag
_atom_type_scat_source
C C 0.0033 0.0016 'International Tables Vol C Tables 4.2.6.8 and 6.1.1.4'
H H 0.0000 0.0000 'International Tables Vol C Tables 4.2.6.8 and 6.1.1.4'
N N 0.0061 0.0033 'International Tables Vol C Tables 4.2.6.8 and 6.1.1.4'
S S 0.1246 0.1234 'International Tables Vol C Tables 4.2.6.8 and 6.1.1.4'

loop_
_geom_angle_atom_site_label_1
_geom_angle_atom_site_label_2
_geom_angle_atom_site_label_3
_geom_angle
C5 S1 C1 94.88(19)
C2 S2 C1 94.94(19)
C7 S3 C6 94.54(19)
C10 S4 C6 94.30(19)
C5 N1 C4 115.8(4)
C2 N2 C3 114.3(4)
C9 N3 C8 110.4(4)
C9 N3 H3 124.8
C8 N3 H3 124.8
C6 C1 S2 122.0(3)
C6 C1 S1 122.4(3)
S2 C1 S1 115.6(2)
N2 C2 C5 122.5(4)
N2 C2 S2 120.4(3)
C5 C2 S2 117.1(3)
N2 C3 C4 122.9(4)
N2 C3 H3A 118.5
C4 C3 H3A 118.5
N1 C4 C3 122.3(4)
N1 C4 H4 118.8
C3 C4 H4 118.8
N1 C5 C2 122.1(4)
N1 C5 S1 121.4(3)
C2 C5 S1 116.4(3)
C1 C6 S3 122.1(3)
C1 C6 S4 121.0(3)
S3 C6 S4 116.9(2)
C8 C7 C10 108.6(4)
C8 C7 S3 134.7(3)
C10 C7 S3 116.8(3)
C7 C8 N3 106.0(4)
C7 C8 H8 127.0
N3 C8 H8 127.0
C10 C9 N3 106.6(4)
C10 C9 H9 126.7
N3 C9 H9 126.7
C9 C10 C7 108.4(4)
C9 C10 S4 134.1(3)
C7 C10 S4 117.4(3)

loop_
_geom_bond_atom_site_label_1
_geom_bond_atom_site_label_2
_geom_bond_distance
S1 C5 1.752(4)
S1 C1 1.766(4)
S2 C2 1.750(4)
S2 C1 1.754(4)
S3 C7 1.756(4)
S3 C6 1.764(4)
S4 C10 1.749(4)
S4 C6 1.774(4)
N1 C5 1.317(5)
N1 C4 1.332(5)
N2 C2 1.334(5)
N2 C3 1.345(5)
N3 C9 1.375(5)
N3 C8 1.402(5)
N3 H3 0.8800
C1 C6 1.330(5)
C2 C5 1.403(6)
C3 C4 1.377(6)
C3 H3A 0.9500
C4 H4 0.9500
C7 C8 1.357(6)
C7 C10 1.418(5)
C8 H8 0.9500
C9 C10 1.362(5)
C9 H9 0.9500

loop_
_geom_torsion_atom_site_label_1
_geom_torsion_atom_site_label_2
_geom_torsion_atom_site_label_3
_geom_torsion_atom_site_label_4
_geom_torsion
C2 S2 C1 C6 172.0(3)
C2 S2 C1 S1 -10.0(2)
C5 S1 C1 C6 -171.3(3)
C5 S1 C1 S2 10.6(2)
C3 N2 C2 C5 -0.6(5)
C3 N2 C2 S2 -178.3(3)
C1 S2 C2 N2 -177.2(3)
C1 S2 C2 C5 5.0(3)
C2 N2 C3 C4 -0.7(6)
C5 N1 C4 C3 -1.2(6)
N2 C3 C4 N1 1.7(6)
C4 N1 C5 C2 -0.1(6)
C4 N1 C5 S1 177.0(3)
N2 C2 C5 N1 1.0(6)
S2 C2 C5 N1 178.8(3)
N2 C2 C5 S1 -176.2(3)
S2 C2 C5 S1 1.6(4)
C1 S1 C5 N1 175.6(3)
C1 S1 C5 C2 -7.2(3)
S2 C1 C6 S3 -1.6(5)
S1 C1 C6 S3 -179.6(2)
S2 C1 C6 S4 176.3(2)
S1 C1 C6 S4 -1.6(5)
C7 S3 C6 C1 179.1(3)
C7 S3 C6 S4 1.1(2)
C10 S4 C6 C1 -178.2(3)
C10 S4 C6 S3 -0.1(2)
C6 S3 C7 C8 178.7(4)
C6 S3 C7 C10 -1.9(3)
C10 C7 C8 N3 0.0(4)
S3 C7 C8 N3 179.5(3)
C9 N3 C8 C7 -0.5(5)
C8 N3 C9 C10 0.7(4)
N3 C9 C10 C7 -0.7(4)
N3 C9 C10 S4 177.7(3)
C8 C7 C10 C9 0.4(4)
S3 C7 C10 C9 -179.1(3)
C8 C7 C10 S4 -178.3(3)
S3 C7 C10 S4 2.2(4)
C6 S4 C10 C9 -179.5(4)
C6 S4 C10 C7 -1.2(3)
